data_4117726
loop_
_publ_author_name
'Allison L. Brazeau'
'Mikko M. H\"anninen'
'Heikki M. Tuononen'
'Nathan D. Jones'
'Paul J. Ragogna'

_publ_contact_author_address
;
Department of Chemistry, The University of Western Ontario, 
1151 Richmond St., London, Ontario, N6A 5B7, Canada
;
_publ_contact_author_email pragogna@uwo.ca
_publ_contact_author_fax 519-661-3022
_publ_contact_author_name 'Paul J. Ragogna'
_publ_contact_author_phone '519-661-2111 x 87048'
_publ_section_title
;
 Synthesis, Reactivity, and Computational Analysis of Halophosphines
 Supported by Dianionic Guanidinate Ligands
;
_journal_name_full 'Journal of the American Chemical Society'
_journal_page_first 5398
_journal_page_last 5414
_journal_paper_doi 10.1021/ja300587z
_journal_volume 134
_journal_year 2012
_chemical_formula_moiety 'C18 H22 Cl2 N2 P2'
_chemical_formula_sum 'C18 H22 Cl2 N2 P2'
_chemical_formula_weight 399.22
_chemical_name_systematic
; 
 ? 
;
_space_group_IT_number 4
_symmetry_cell_setting monoclinic
_symmetry_space_group_name_Hall 'P 2yb'
_symmetry_space_group_name_H-M 'P 1 21 1'
_atom_sites_solution_hydrogens geom
_atom_sites_solution_primary direct
_atom_sites_solution_secondary difmap
_audit_creation_method SHELXL-97
_cell_angle_alpha 90.00
_cell_angle_beta 109.64(3)
_cell_angle_gamma 90.00
_cell_formula_units_Z 2
_cell_length_a 7.5319(15)
_cell_length_b 15.796(3)
_cell_length_c 8.8077(18)
_cell_measurement_reflns_used 758
_cell_measurement_temperature 150(2)
_cell_measurement_theta_max 17.54
_cell_measurement_theta_min 2.46
_cell_volume 986.9(4)
_computing_cell_refinement 'Bruker SAINT'
_computing_data_collection 'Bruker APEX2'
_computing_data_reduction 'Bruker SAINT'
_computing_molecular_graphics 'Bruker SHELXTL'
_computing_publication_material 'Bruker SHELXTL'
_computing_structure_refinement 'SHELXL-97 (Sheldrick, 2008)'
_computing_structure_solution 'SHELXS-97 (Sheldrick, 2008)'
_diffrn_ambient_temperature 150(2)
_diffrn_measured_fraction_theta_full 0.999
_diffrn_measured_fraction_theta_max 0.999
_diffrn_measurement_device_type 'Bruker APEX-II CCD'
_diffrn_measurement_method '\f and \w scans'
_diffrn_radiation_monochromator graphite
_diffrn_radiation_source 'fine-focus sealed tube'
_diffrn_radiation_type MoK\a
_diffrn_radiation_wavelength 0.71073
_diffrn_reflns_av_R_equivalents 0.1306
_diffrn_reflns_av_sigmaI/netI 0.1611
_diffrn_reflns_limit_h_max 9
_diffrn_reflns_limit_h_min -9
_diffrn_reflns_limit_k_max 20
_diffrn_reflns_limit_k_min -20
_diffrn_reflns_limit_l_max 11
_diffrn_reflns_limit_l_min -11
_diffrn_reflns_number 16415
_diffrn_reflns_theta_full 27.43
_diffrn_reflns_theta_max 27.43
_diffrn_reflns_theta_min 2.46
_exptl_absorpt_coefficient_mu 0.494
_exptl_absorpt_correction_T_max 0.9936
_exptl_absorpt_correction_T_min 0.9523
_exptl_absorpt_correction_type multi-scan
_exptl_crystal_colour colourless
_exptl_crystal_density_diffrn 1.343
_exptl_crystal_description block
_exptl_crystal_F_000 416
_exptl_crystal_size_max 0.10
_exptl_crystal_size_mid 0.03
_exptl_crystal_size_min 0.01
_refine_diff_density_max 0.355
_refine_diff_density_min -0.370
_refine_diff_density_rms 0.082
_refine_ls_abs_structure_details 'Flack H D (1983), Acta Cryst. A39, 876-881'
_refine_ls_abs_structure_Flack -0.02(12)
_refine_ls_extinction_method none
_refine_ls_goodness_of_fit_ref 0.983
_refine_ls_hydrogen_treatment constr
_refine_ls_matrix_type full
_refine_ls_number_parameters 223
_refine_ls_number_reflns 4480
_refine_ls_number_restraints 1
_refine_ls_restrained_S_all 0.983
_refine_ls_R_factor_all 0.1302
_refine_ls_R_factor_gt 0.0642
_refine_ls_shift/su_max 0.000
_refine_ls_shift/su_mean 0.000
_refine_ls_structure_factor_coef Fsqd
_refine_ls_weighting_details 'calc w=1/[\s^2^(Fo^2^)+(0.0230P)^2^+0.0000P] where P=(Fo^2^+2Fc^2^)/3'
_refine_ls_weighting_scheme calc
_refine_ls_wR_factor_gt 0.1078
_refine_ls_wR_factor_ref 0.1312
_reflns_number_gt 2657
_reflns_number_total 4480
_reflns_threshold_expression >2sigma(I)
_cod_data_source_file ja300587z_si_001_09.cif
_cod_data_source_block 10
_cod_original_cell_volume 986.9(3)
_cod_original_sg_symbol_Hall P2yb
_cod_database_code 4117726

loop_
_symmetry_equiv_pos_as_xyz
'x, y, z'
'-x, y+1/2, -z'

loop_
_atom_site_label
_atom_site_type_symbol
_atom_site_fract_x
_atom_site_fract_y
_atom_site_fract_z
_atom_site_U_iso_or_equiv
_atom_site_adp_type
_atom_site_occupancy
_atom_site_symmetry_multiplicity
_atom_site_calc_flag
_atom_site_refinement_flags
Cl1 Cl -0.82659(19) 0.18253(10) -0.79687(18) 0.0437(4) Uani 1 1 d .
Cl2 Cl -1.33459(19) 0.15243(9) -0.69200(16) 0.0355(4) Uani 1 1 d .
P1 P -1.06568(19) 0.23395(9) -0.97421(17) 0.0292(4) Uani 1 1 d .
P2 P -1.37194(19) 0.21759(9) -0.90984(16) 0.0265(3) Uani 1 1 d .
N1 N -1.1829(6) 0.2847(3) -0.8655(5) 0.0257(11) Uani 1 1 d .
N2 N -1.2368(5) 0.1609(3) -0.9946(5) 0.0222(10) Uani 1 1 d .
C1 C -1.1663(8) 0.3723(4) -0.8182(6) 0.0263(13) Uani 1 1 d .
C2 C -1.0629(7) 0.3935(4) -0.6577(6) 0.0293(14) Uani 1 1 d .
C3 C -1.0423(8) 0.4789(4) -0.6200(6) 0.0305(14) Uani 1 1 d .
H3A H -0.9714 0.4944 -0.5124 0.037 Uiso 1 1 calc R
C4 C -1.1178(7) 0.5423(4) -0.7283(7) 0.0310(14) Uani 1 1 d .
C5 C -1.2213(8) 0.5198(4) -0.8874(7) 0.0286(13) Uani 1 1 d .
H5A H -1.2752 0.5628 -0.9645 0.034 Uiso 1 1 calc R
C6 C -1.2464(8) 0.4347(4) -0.9341(7) 0.0306(14) Uani 1 1 d .
C7 C -1.2961(7) 0.0912(3) -1.1077(6) 0.0226(12) Uani 1 1 d .
C8 C -1.2509(7) 0.0071(4) -1.0534(6) 0.0270(13) Uani 1 1 d .
C9 C -1.3159(8) -0.0581(4) -1.1628(7) 0.0301(14) Uani 1 1 d .
H9A H -1.2847 -0.1147 -1.1277 0.036 Uiso 1 1 calc R
C10 C -1.4250(8) -0.0435(3) -1.3223(7) 0.0292(14) Uani 1 1 d .
C11 C -1.4662(7) 0.0402(3) -1.3722(6) 0.0290(14) Uani 1 1 d .
H11A H -1.5395 0.0512 -1.4814 0.035 Uiso 1 1 calc R
C12 C -1.4038(7) 0.1077(3) -1.2682(6) 0.0233(12) Uani 1 1 d .
C13 C -0.9861(8) 0.3259(4) -0.5323(7) 0.0399(16) Uani 1 1 d .
H13A H -0.9158 0.3524 -0.4289 0.060 Uiso 1 1 calc R
H13B H -0.9019 0.2887 -0.5657 0.060 Uiso 1 1 calc R
H13C H -1.0905 0.2927 -0.5205 0.060 Uiso 1 1 calc R
C14 C -1.0864(8) 0.6350(3) -0.6814(7) 0.0350(15) Uani 1 1 d .
H14A H -1.1208 0.6454 -0.5851 0.053 Uiso 1 1 calc R
H14B H -1.1647 0.6703 -0.7703 0.053 Uiso 1 1 calc R
H14C H -0.9533 0.6494 -0.6584 0.053 Uiso 1 1 calc R
C15 C -1.3625(8) 0.4145(4) -1.1048(6) 0.0348(15) Uani 1 1 d .
H15A H -1.4651 0.3761 -1.1059 0.052 Uiso 1 1 calc R
H15B H -1.2829 0.3873 -1.1587 0.052 Uiso 1 1 calc R
H15C H -1.4155 0.4669 -1.1617 0.052 Uiso 1 1 calc R
C16 C -1.1319(9) -0.0118(4) -0.8798(6) 0.0362(16) Uani 1 1 d .
H16A H -1.1163 -0.0732 -0.8648 0.054 Uiso 1 1 calc R
H16B H -1.1947 0.0107 -0.8073 0.054 Uiso 1 1 calc R
H16C H -1.0079 0.0148 -0.8553 0.054 Uiso 1 1 calc R
C17 C -1.4955(9) -0.1157(4) -1.4374(7) 0.0386(16) Uani 1 1 d .
H17A H -1.6254 -0.1043 -1.5066 0.058 Uiso 1 1 calc R
H17B H -1.4918 -0.1680 -1.3766 0.058 Uiso 1 1 calc R
H17C H -1.4152 -0.1219 -1.5042 0.058 Uiso 1 1 calc R
C18 C -1.4503(7) 0.1974(3) -1.3293(6) 0.0308(14) Uani 1 1 d .
H18A H -1.5335 0.1961 -1.4420 0.046 Uiso 1 1 calc R
H18B H -1.3337 0.2274 -1.3216 0.046 Uiso 1 1 calc R
H18C H -1.5137 0.2267 -1.2638 0.046 Uiso 1 1 calc R

loop_
_atom_site_aniso_label
_atom_site_aniso_U_11
_atom_site_aniso_U_22
_atom_site_aniso_U_33
_atom_site_aniso_U_23
_atom_site_aniso_U_13
_atom_site_aniso_U_12
Cl1 0.0269(7) 0.0471(9) 0.0505(10) -0.0150(8) 0.0046(7) 0.0042(7)
Cl2 0.0420(8) 0.0394(9) 0.0284(8) 0.0035(7) 0.0161(6) -0.0009(7)
P1 0.0289(8) 0.0299(9) 0.0300(8) -0.0062(7) 0.0117(7) -0.0043(7)
P2 0.0268(7) 0.0274(8) 0.0251(8) -0.0014(7) 0.0086(6) -0.0003(7)
N1 0.026(3) 0.028(3) 0.027(3) -0.003(2) 0.014(2) -0.001(2)
N2 0.021(2) 0.021(2) 0.027(2) -0.006(2) 0.0105(18) -0.001(2)
C1 0.029(3) 0.024(3) 0.024(3) -0.003(3) 0.006(3) -0.001(3)
C2 0.030(3) 0.028(3) 0.029(3) -0.003(3) 0.008(3) 0.000(3)
C3 0.034(4) 0.036(4) 0.019(3) -0.012(3) 0.006(3) 0.003(3)
C4 0.030(3) 0.035(4) 0.029(4) -0.011(3) 0.011(3) -0.005(3)
C5 0.030(3) 0.028(3) 0.029(3) 0.004(3) 0.012(3) 0.003(3)
C6 0.025(3) 0.042(4) 0.026(3) -0.004(3) 0.009(2) 0.004(3)
C7 0.026(3) 0.021(3) 0.023(3) -0.003(2) 0.011(2) -0.004(2)
C8 0.025(3) 0.033(3) 0.022(3) -0.002(3) 0.006(3) -0.002(3)
C9 0.035(3) 0.024(3) 0.031(4) 0.000(3) 0.012(3) 0.008(3)
C10 0.043(4) 0.029(4) 0.020(3) -0.007(3) 0.017(3) -0.011(3)
C11 0.030(3) 0.033(3) 0.021(3) 0.000(3) 0.006(3) -0.007(3)
C12 0.028(3) 0.026(3) 0.018(3) -0.002(2) 0.011(2) 0.004(2)
C13 0.047(4) 0.037(4) 0.029(3) -0.003(3) 0.003(3) -0.001(3)
C14 0.045(4) 0.023(3) 0.033(3) -0.007(3) 0.009(3) -0.001(3)
C15 0.043(4) 0.033(4) 0.024(3) 0.000(3) 0.005(3) 0.001(3)
C16 0.051(4) 0.031(4) 0.021(3) -0.001(3) 0.004(3) 0.001(3)
C17 0.049(4) 0.032(4) 0.037(4) -0.004(3) 0.019(3) -0.007(3)
C18 0.046(3) 0.021(3) 0.024(3) 0.002(2) 0.010(3) 0.002(3)

loop_
_atom_type_symbol
_atom_type_description
_atom_type_scat_dispersion_real
_atom_type_scat_dispersion_imag
_atom_type_scat_source
C C 0.0033 0.0016 'International Tables Vol C Tables 4.2.6.8 and 6.1.1.4'
H H 0.0000 0.0000 'International Tables Vol C Tables 4.2.6.8 and 6.1.1.4'
Cl Cl 0.1484 0.1585 'International Tables Vol C Tables 4.2.6.8 and 6.1.1.4'
N N 0.0061 0.0033 'International Tables Vol C Tables 4.2.6.8 and 6.1.1.4'
P P 0.1023 0.0942 'International Tables Vol C Tables 4.2.6.8 and 6.1.1.4'

loop_
_geom_angle_atom_site_label_1
_geom_angle_atom_site_label_2
_geom_angle_atom_site_label_3
_geom_angle
N2 P1 N1 82.0(2)
N2 P1 Cl1 104.23(16)
N1 P1 Cl1 103.86(17)
N2 P1 P2 41.12(14)
N1 P1 P2 41.38(15)
Cl1 P1 P2 113.86(8)
N2 P2 N1 81.47(19)
N2 P2 Cl2 103.00(16)
N1 P2 Cl2 104.37(16)
N2 P2 P1 40.80(14)
N1 P2 P1 41.19(14)
Cl2 P2 P1 113.25(8)
C1 N1 P1 127.1(4)
C1 N1 P2 130.3(4)
P1 N1 P2 97.4(2)
C7 N2 P1 129.6(3)
C7 N2 P2 127.4(3)
P1 N2 P2 98.1(2)
C6 C1 C2 121.5(5)
C6 C1 N1 119.4(5)
C2 C1 N1 119.0(5)
C3 C2 C1 116.9(5)
C3 C2 C13 122.0(5)
C1 C2 C13 121.1(5)
C4 C3 C2 124.0(5)
C4 C3 H3A 118.0
C2 C3 H3A 118.0
C3 C4 C5 118.2(5)
C3 C4 C14 121.7(5)
C5 C4 C14 120.0(5)
C6 C5 C4 120.8(5)
C6 C5 H5A 119.6
C4 C5 H5A 119.6
C5 C6 C1 118.6(5)
C5 C6 C15 118.3(5)
C1 C6 C15 123.0(5)
C12 C7 C8 120.6(5)
C12 C7 N2 119.6(5)
C8 C7 N2 119.8(5)
C9 C8 C7 118.4(5)
C9 C8 C16 120.4(5)
C7 C8 C16 121.2(5)
C8 C9 C10 122.2(5)
C8 C9 H9A 118.9
C10 C9 H9A 118.9
C9 C10 C11 118.0(5)
C9 C10 C17 120.8(5)
C11 C10 C17 121.1(5)
C12 C11 C10 122.2(5)
C12 C11 H11A 118.9
C10 C11 H11A 118.9
C11 C12 C7 118.7(5)
C11 C12 C18 120.0(5)
C7 C12 C18 121.3(5)
C2 C13 H13A 109.5
C2 C13 H13B 109.5
H13A C13 H13B 109.5
C2 C13 H13C 109.5
H13A C13 H13C 109.5
H13B C13 H13C 109.5
C4 C14 H14A 109.5
C4 C14 H14B 109.5
H14A C14 H14B 109.5
C4 C14 H14C 109.5
H14A C14 H14C 109.5
H14B C14 H14C 109.5
C6 C15 H15A 109.5
C6 C15 H15B 109.5
H15A C15 H15B 109.5
C6 C15 H15C 109.5
H15A C15 H15C 109.5
H15B C15 H15C 109.5
C8 C16 H16A 109.5
C8 C16 H16B 109.5
H16A C16 H16B 109.5
C8 C16 H16C 109.5
H16A C16 H16C 109.5
H16B C16 H16C 109.5
C10 C17 H17A 109.5
C10 C17 H17B 109.5
H17A C17 H17B 109.5
C10 C17 H17C 109.5
H17A C17 H17C 109.5
H17B C17 H17C 109.5
C12 C18 H18A 109.5
C12 C18 H18B 109.5
H18A C18 H18B 109.5
C12 C18 H18C 109.5
H18A C18 H18C 109.5
H18B C18 H18C 109.5

loop_
_geom_bond_atom_site_label_1
_geom_bond_atom_site_label_2
_geom_bond_distance
Cl1 P1 2.110(2)
Cl2 P2 2.1112(19)
P1 N2 1.694(4)
P1 N1 1.705(4)
P1 P2 2.567(2)
P2 N2 1.705(4)
P2 N1 1.711(4)
N1 C1 1.439(7)
N2 C7 1.450(6)
C1 C6 1.401(8)
C1 C2 1.406(7)
C2 C3 1.387(7)
C2 C13 1.505(7)
C3 C4 1.367(7)
C3 H3A 0.9500
C4 C5 1.401(7)
C4 C14 1.519(7)
C5 C6 1.400(8)
C5 H5A 0.9500
C6 C15 1.498(7)
C7 C12 1.398(7)
C7 C8 1.415(7)
C8 C9 1.382(7)
C8 C16 1.519(7)
C9 C10 1.387(7)
C9 H9A 0.9500
C10 C11 1.395(7)
C10 C17 1.500(7)
C11 C12 1.381(7)
C11 H11A 0.9500
C12 C18 1.514(6)
C13 H13A 0.9800
C13 H13B 0.9800
C13 H13C 0.9800
C14 H14A 0.9800
C14 H14B 0.9800
C14 H14C 0.9800
C15 H15A 0.9800
C15 H15B 0.9800
C15 H15C 0.9800
C16 H16A 0.9800
C16 H16B 0.9800
C16 H16C 0.9800
C17 H17A 0.9800
C17 H17B 0.9800
C17 H17C 0.9800
C18 H18A 0.9800
C18 H18B 0.9800
C18 H18C 0.9800

loop_
_geom_torsion_atom_site_label_1
_geom_torsion_atom_site_label_2
_geom_torsion_atom_site_label_3
_geom_torsion_atom_site_label_4
_geom_torsion
N1 P1 P2 N2 -168.3(3)
Cl1 P1 P2 N2 -84.4(2)
N2 P1 P2 N1 168.3(3)
Cl1 P1 P2 N1 83.9(2)
N2 P1 P2 Cl2 82.9(2)
N1 P1 P2 Cl2 -85.4(2)
Cl1 P1 P2 Cl2 -1.44(11)
N2 P1 N1 C1 -164.2(5)
Cl1 P1 N1 C1 93.1(5)
P2 P1 N1 C1 -156.4(6)
N2 P1 N1 P2 -7.7(2)
Cl1 P1 N1 P2 -110.50(17)
N2 P2 N1 C1 163.0(5)
Cl2 P2 N1 C1 -95.7(5)
P1 P2 N1 C1 155.3(6)
N2 P2 N1 P1 7.7(2)
Cl2 P2 N1 P1 109.03(17)
N1 P1 N2 C7 163.9(5)
Cl1 P1 N2 C7 -93.8(4)
P2 P1 N2 C7 156.1(5)
N1 P1 N2 P2 7.8(2)
Cl1 P1 N2 P2 110.13(17)
N1 P2 N2 C7 -164.6(4)
Cl2 P2 N2 C7 92.5(4)
P1 P2 N2 C7 -156.9(5)
N1 P2 N2 P1 -7.8(2)
Cl2 P2 N2 P1 -110.64(17)
P1 N1 C1 C6 73.5(7)
P2 N1 C1 C6 -75.2(7)
P1 N1 C1 C2 -103.8(5)
P2 N1 C1 C2 107.5(6)
C6 C1 C2 C3 -0.6(8)
N1 C1 C2 C3 176.6(5)
C6 C1 C2 C13 176.8(5)
N1 C1 C2 C13 -6.0(8)
C1 C2 C3 C4 0.8(9)
C13 C2 C3 C4 -176.6(5)
C2 C3 C4 C5 -0.4(9)
C2 C3 C4 C14 -178.4(5)
C3 C4 C5 C6 -0.1(8)
C14 C4 C5 C6 177.9(5)
C4 C5 C6 C1 0.2(8)
C4 C5 C6 C15 178.5(5)
C2 C1 C6 C5 0.2(8)
N1 C1 C6 C5 -177.1(5)
C2 C1 C6 C15 -178.0(5)
N1 C1 C6 C15 4.7(8)
P1 N2 C7 C12 -75.1(6)
P2 N2 C7 C12 74.6(6)
P1 N2 C7 C8 107.4(5)
P2 N2 C7 C8 -103.0(5)
C12 C7 C8 C9 0.0(8)
N2 C7 C8 C9 177.5(5)
C12 C7 C8 C16 179.2(5)
N2 C7 C8 C16 -3.3(8)
C7 C8 C9 C10 -0.8(8)
C16 C8 C9 C10 179.9(5)
C8 C9 C10 C11 1.2(8)
C8 C9 C10 C17 -179.2(5)
C9 C10 C11 C12 -0.7(8)
C17 C10 C11 C12 179.6(5)
C10 C11 C12 C7 -0.1(8)
C10 C11 C12 C18 179.2(5)
C8 C7 C12 C11 0.5(8)
N2 C7 C12 C11 -177.0(5)
C8 C7 C12 C18 -178.8(5)
N2 C7 C12 C18 3.7(8)
